data_1533686
loop_
_publ_author_name
'Belokoneva, E.L.'
'Ruchkina, E.A.'
'Dimitrova, O.V.'
'Stefanovich, S.Yu.'

_publ_section_title
;
 Synthesis and crystal structure of a new trigonal modification of Na3 Fe2
 (P O4)3
;
_journal_name_full 'Zhurnal Neorganicheskoi Khimii'
_journal_page_first 1423
_journal_page_last 1426
_journal_volume 47
_journal_year 2002
_chemical_formula_sum 'Fe2 Na3 O12 P3'
_chemical_name_systematic 'Na3 Fe2 (P O4)3'
_space_group_IT_number 167
_symmetry_space_group_name_Hall '-R 3 2"c'
_symmetry_space_group_name_H-M 'R -3 c :H'
_cell_angle_alpha 90
_cell_angle_beta 90
_cell_angle_gamma 120
_cell_formula_units_Z 12
_cell_length_a 13.39
_cell_length_b 13.39
_cell_length_c 17.91
_cell_volume 2780.913
_citation_journal_id_ASTM ZNOKAQ
_cod_data_source_file Belokoneva_ZNOKAQ_2002_1162.cif
_cod_data_source_block Fe2Na3O12P3
_cod_database_code 1533686

loop_
_symmetry_equiv_pos_as_xyz
x,y,z
-y,x-y,z
-x+y,-x,z
y,x,-z+1/2
-x,-x+y,-z+1/2
x-y,-y,-z+1/2
-x,-y,-z
y,-x+y,-z
x-y,x,-z
-y,-x,z-1/2
x,x-y,z-1/2
-x+y,y,z-1/2
x+2/3,y+1/3,z+1/3
-y+2/3,x-y+1/3,z+1/3
-x+y+2/3,-x+1/3,z+1/3
y+2/3,x+1/3,-z+5/6
-x+2/3,-x+y+1/3,-z+5/6
x-y+2/3,-y+1/3,-z+5/6
-x+2/3,-y+1/3,-z+1/3
y+2/3,-x+y+1/3,-z+1/3
x-y+2/3,x+1/3,-z+1/3
-y+2/3,-x+1/3,z-1/6
x+2/3,x-y+1/3,z-1/6
-x+y+2/3,y+1/3,z-1/6
x+1/3,y+2/3,z+2/3
-y+1/3,x-y+2/3,z+2/3
-x+y+1/3,-x+2/3,z+2/3
y+1/3,x+2/3,-z+7/6
-x+1/3,-x+y+2/3,-z+7/6
x-y+1/3,-y+2/3,-z+7/6
-x+1/3,-y+2/3,-z+2/3
y+1/3,-x+y+2/3,-z+2/3
x-y+1/3,x+2/3,-z+2/3
-y+1/3,-x+2/3,z+1/6
x+1/3,x-y+2/3,z+1/6
-x+y+1/3,y+2/3,z+1/6

loop_
_atom_site_label
_atom_site_type_symbol
_atom_site_fract_x
_atom_site_fract_y
_atom_site_fract_z
_atom_site_occupancy
_atom_site_U_iso_or_equiv
Na2 Na+1 0.4403 0.1264 0.7777 0.833 0.0
O4 O-2 0.1644 0.1481 0.4362 1 0.0
Fe2 Fe+3 0 0 0.25 1 0.0
O2 O-2 0.3498 0.0606 0.1791 1 0.0
O1 O-2 0.1474 0.0803 0.1873 1 0.0
O3 O-2 0.536 0.07 0.1545 1 0.0
P1 P+5 0.47122 0.14835 0.9774 1 0.0
Na1 Na+1 0 0 0 1 0.0
Fe1 Fe+3 0.21902 0 0.25 1 0.0
